data_1572528
loop_
_publ_author_name
'Galuskin, Evgeny V.'
'Galuskina, Irina O.'
'Kusz, Joachim'
'Ksi\;a\.zek, Maria'
'Vapnik, Yevgeny'
'Zieli\'nski, Grzegorz'

_publ_section_title
;
 Karwowskiite, Ca9(Fe2+0.5\\square 0.5)Mg(PO4)7---A New Merrillite Group
 Mineral from Paralava of the Hatrurim Complex, Daba-Siwaqa, Jordan
;
_journal_issue 8
_journal_name_full Minerals
_journal_page_first 825
_journal_paper_doi 10.3390/min14080825
_journal_volume 14
_journal_year 2024
_chemical_formula_sum 'Ca26.83 Fe1.01 Mg3 Na0 Ni0 O84 P21'
_chemical_formula_weight 3199.53
_space_group_crystal_system trigonal
_space_group_IT_number 161
_space_group_name_Hall 'R 3 -2"c'
_space_group_name_H-M_alt 'R 3 c :H'
_audit_creation_method SHELXL-2019/3
_cell_angle_alpha 90
_cell_angle_beta 90
_cell_angle_gamma 120
_cell_formula_units_Z 6
_cell_length_a 10.3375(2)
_cell_length_b 10.3375(2)
_cell_length_c 37.1443(9)
_cell_measurement_reflns_used 3858
_cell_measurement_temperature 296(1)
_cell_measurement_theta_max 73.6350
_cell_measurement_theta_min 5.4560
_cell_volume 3437.59(13)
_computing_cell_refinement 'CrysAlisPro 1.171.38.41q (Rigaku OD, 2015)'
_computing_data_collection 'CrysAlisPro 1.171.38.41q (Rigaku OD, 2015)'
_computing_data_reduction 'CrysAlisPro 1.171.38.41q (Rigaku OD, 2015)'
_computing_structure_refinement 'SHELXL-2019/2 (Sheldrick, 2015)'
_computing_structure_solution 'SHELXS-2013 (Sheldrick, 2015)'
_diffrn_ambient_temperature 296(2)
_diffrn_detector_area_resol_mean 10.4498
_diffrn_measured_fraction_theta_full 1.000
_diffrn_measured_fraction_theta_max 0.997
_diffrn_measurement_device_type
;
SuperNova diffractometer (Agilent Technologies) with Atlas detector
;
_diffrn_measurement_method '\w scans'
_diffrn_radiation_type CuK\a
_diffrn_radiation_wavelength 1.54184
_diffrn_reflns_av_R_equivalents 0.0279
_diffrn_reflns_av_unetI/netI 0.0191
_diffrn_reflns_Laue_measured_fraction_full 1.000
_diffrn_reflns_Laue_measured_fraction_max 0.997
_diffrn_reflns_limit_h_max 12
_diffrn_reflns_limit_h_min -12
_diffrn_reflns_limit_k_max 12
_diffrn_reflns_limit_k_min -10
_diffrn_reflns_limit_l_max 46
_diffrn_reflns_limit_l_min -34
_diffrn_reflns_number 7594
_diffrn_reflns_point_group_measured_fraction_full 0.911
_diffrn_reflns_point_group_measured_fraction_max 0.896
_diffrn_reflns_theta_full 67.684
_diffrn_reflns_theta_max 73.699
_diffrn_reflns_theta_min 5.486
_diffrn_source 'micro-focus sealed X-ray tube'
_exptl_absorpt_coefficient_mu 25.803
_exptl_absorpt_correction_T_max 1.00000
_exptl_absorpt_correction_T_min 0.72887
_exptl_absorpt_correction_type multi-scan
_exptl_absorpt_process_details
;
CrysAlisPro 1.171.38.41q (Rigaku Oxford Diffraction, 2015)
Empirical absorption correction using spherical harmonics,
 implemented in SCALE3 ABSPACK scaling algorithm.
;
_exptl_crystal_density_diffrn 3.091
_exptl_crystal_description polyhedron
_exptl_crystal_F_000 3172
_exptl_crystal_size_max 0.020
_exptl_crystal_size_mid 0.020
_exptl_crystal_size_min 0.020
_refine_diff_density_max 0.409
_refine_diff_density_min -0.605
_refine_diff_density_rms 0.113
_refine_ls_abs_structure_details
;
 Refined as an inversion twin.
;
_refine_ls_abs_structure_Flack 0.592(14)
_refine_ls_extinction_method none
_refine_ls_goodness_of_fit_ref 1.086
_refine_ls_hydrogen_treatment undef
_refine_ls_matrix_type full
_refine_ls_number_parameters 152
_refine_ls_number_reflns 1390
_refine_ls_number_restraints 2
_refine_ls_restrained_S_all 1.085
_refine_ls_R_factor_all 0.0217
_refine_ls_R_factor_gt 0.0212
_refine_ls_shift/su_max 0.000
_refine_ls_shift/su_mean 0.000
_refine_ls_structure_factor_coef Fsqd
_refine_ls_weighting_details 'w=1/[\s^2^(Fo^2^)+(0.0362P)^2^+2.5451P] where P=(Fo^2^+2Fc^2^)/3'
_refine_ls_weighting_scheme calc
_refine_ls_wR_factor_gt 0.0535
_refine_ls_wR_factor_ref 0.0540
_reflns_Friedel_coverage 0.789
_reflns_Friedel_fraction_full 0.821
_reflns_Friedel_fraction_max 0.793
_reflns_number_gt 1366
_reflns_number_total 1390
_reflns_threshold_expression 'I > 2\s(I)'
_cod_data_source_file minerals-3146000-supplementary.cif
_cod_data_source_block geo23_galu2_24_campo4_6032023
_cod_original_cell_volume 3437.60(17)
_cod_database_code 1572528
_shelx_shelxl_version_number 2019/3
_shelx_space_group_comment
;
The symmetry employed for this shelxl refinement is uniquely defined
by the following loop, which should always be used as a source of
symmetry information in preference to the above space-group names.
They are only intended as comments.
;
_shelx_estimated_absorpt_t_min 0.626
_shelx_estimated_absorpt_t_max 0.626

loop_
_space_group_symop_operation_xyz
'x, y, z'
'-y, x-y, z'
'-x+y, -x, z'
'-y, -x, z+1/2'
'x, x-y, z+1/2'
'-x+y, y, z+1/2'
'x+2/3, y+1/3, z+1/3'
'-y+2/3, x-y+1/3, z+1/3'
'-x+y+2/3, -x+1/3, z+1/3'
'-y+2/3, -x+1/3, z+5/6'
'x+2/3, x-y+1/3, z+5/6'
'-x+y+2/3, y+1/3, z+5/6'
'x+1/3, y+2/3, z+2/3'
'-y+1/3, x-y+2/3, z+2/3'
'-x+y+1/3, -x+2/3, z+2/3'
'-y+1/3, -x+2/3, z+7/6'
'x+1/3, x-y+2/3, z+7/6'
'-x+y+1/3, y+2/3, z+7/6'

loop_
_atom_site_label
_atom_site_type_symbol
_atom_site_fract_x
_atom_site_fract_y
_atom_site_fract_z
_atom_site_U_iso_or_equiv
_atom_site_adp_type
_atom_site_occupancy
_atom_site_site_symmetry_order
_atom_site_calc_flag
_atom_site_refinement_flags_posn
_atom_site_refinement_flags_adp
_atom_site_refinement_flags_occupancy
_atom_site_disorder_assembly
_atom_site_disorder_group
P2 P 0.68603(13) 0.86099(13) 0.13394(6) 0.0089(3) Uani 1 1 d . . . . .
P3 P 0.65501(13) 0.84759(12) 0.03031(6) 0.0080(2) Uani 1 1 d . . . . .
Mg Mg 0.000000 0.000000 -0.00050(9) 0.0056(4) Uani 1 3 d S T P . .
O3 O 0.7362(4) 0.9169(4) 0.17243(10) 0.0205(7) Uani 1 1 d . . . . .
O4 O 0.7574(4) 0.7727(4) 0.12006(11) 0.0202(7) Uani 1 1 d . . . . .
O5 O 0.7230(3) -0.0001(3) 0.11102(9) 0.0109(6) Uani 1 1 d . . . . .
O6 O 0.5142(3) 0.7593(3) 0.13105(11) 0.0119(7) Uani 1 1 d . . . . .
O7 O 0.6031(3) 0.9560(3) 0.04279(10) 0.0136(6) Uani 1 1 d . . . . .
O8 O 0.5815(3) 0.6993(4) 0.05080(11) 0.0161(7) Uani 1 1 d . . . . .
O9 O 0.8257(4) 0.9231(3) 0.03631(10) 0.0107(6) Uani 1 1 d . . . . .
O10 O 0.6176(4) 0.8153(3) 0.99016(11) 0.0151(7) Uani 1 1 d . . . . .
P1A P 0.000000 0.000000 0.26504(7) 0.0097(7) Uani 0.826(6) 3 d S T P . .
P1B P 0.000000 0.000000 0.2464(4) 0.0097(7) Uani 0.174(6) 3 d DS T P . .
O1A O 0.000000 0.000000 0.3066(2) 0.0172(17) Uani 0.826(6) 3 d S T P . .
O1B O 0.000000 0.000000 0.2047(4) 0.0172(17) Uani 0.174(6) 3 d DS T P . .
O2 O 0.0079(4) 0.8634(3) 0.25325(12) 0.0251(8) Uani 1 1 d . . . . .
Ca1 Ca 0.72527(9) 0.85692(9) 0.43171(6) 0.0084(3) Uani 0.985(6) 1 d . . . . .
Ca2 Ca 0.61681(10) 0.82313(9) 0.23008(5) 0.0099(3) Uani 1.000(5) 1 d . . . . .
Ca3 Ca 0.12730(10) 0.27543(13) 0.32449(6) 0.0198(3) Uani 0.997(5) 1 d . . . . .
Fe1 Fe 0.000000 0.000000 0.1862(2) 0.010(3) Uani 0.245(11) 3 d S T . . .
Fe2 Fe 0.000000 0.000000 0.1612(17) 0.084(16) Uani 0.093(13) 3 d S T . . .

loop_
_atom_site_aniso_label
_atom_site_aniso_U_11
_atom_site_aniso_U_22
_atom_site_aniso_U_33
_atom_site_aniso_U_23
_atom_site_aniso_U_13
_atom_site_aniso_U_12
P2 0.0087(5) 0.0099(5) 0.0090(6) 0.0010(5) 0.0002(4) 0.0054(4)
P3 0.0072(5) 0.0083(5) 0.0080(6) -0.0003(5) -0.0006(4) 0.0035(4)
Mg 0.0051(6) 0.0051(6) 0.0066(11) 0.000 0.000 0.0025(3)
O3 0.0305(18) 0.0240(18) 0.0109(16) -0.0002(14) -0.0023(14) 0.0167(16)
O4 0.0253(17) 0.0280(18) 0.0201(17) 0.0065(14) 0.0068(13) 0.0229(15)
O5 0.0111(14) 0.0099(13) 0.0097(13) 0.0015(11) 0.0011(11) 0.0038(11)
O6 0.0103(15) 0.0077(13) 0.0177(16) 0.0022(11) 0.0043(13) 0.0044(12)
O7 0.0134(14) 0.0196(15) 0.0137(15) -0.0036(13) -0.0008(12) 0.0128(13)
O8 0.0170(14) 0.0126(16) 0.0139(15) 0.0039(12) 0.0029(12) 0.0039(13)
O9 0.0076(14) 0.0119(14) 0.0126(16) -0.0002(11) 0.0011(12) 0.0049(12)
O10 0.0229(18) 0.0185(15) 0.0063(17) -0.0012(12) -0.0027(12) 0.0123(13)
P1A 0.0068(6) 0.0068(6) 0.015(2) 0.000 0.000 0.0034(3)
P1B 0.0068(6) 0.0068(6) 0.015(2) 0.000 0.000 0.0034(3)
O1A 0.018(2) 0.018(2) 0.015(4) 0.000 0.000 0.0092(12)
O1B 0.018(2) 0.018(2) 0.015(4) 0.000 0.000 0.0092(12)
O2 0.0197(15) 0.0101(15) 0.046(2) 0.0043(14) 0.0159(15) 0.0081(13)
Ca1 0.0088(5) 0.0088(4) 0.0087(5) -0.0015(3) -0.0007(3) 0.0051(3)
Ca2 0.0110(5) 0.0084(5) 0.0101(5) -0.0003(4) -0.0025(3) 0.0046(3)
Ca3 0.0147(5) 0.0353(6) 0.0152(6) 0.0086(4) 0.0017(4) 0.0167(4)
Fe1 0.009(2) 0.009(2) 0.012(5) 0.000 0.000 0.0047(11)
Fe2 0.084(19) 0.084(19) 0.08(4) 0.000 0.000 0.042(9)

loop_
_atom_type_symbol
_atom_type_description
_atom_type_scat_dispersion_real
_atom_type_scat_dispersion_imag
_atom_type_scat_source
Ca Ca 0.3641 1.2855 'International Tables Vol C Tables 4.2.6.8 and 6.1.1.4'
Fe Fe -1.1336 3.1974 'International Tables Vol C Tables 4.2.6.8 and 6.1.1.4'
Mg Mg 0.1719 0.1771 'International Tables Vol C Tables 4.2.6.8 and 6.1.1.4'
O O 0.0492 0.0322 'International Tables Vol C Tables 4.2.6.8 and 6.1.1.4'
P P 0.2955 0.4335 'International Tables Vol C Tables 4.2.6.8 and 6.1.1.4'
Ni Ni -3.0029 0.5091 'International Tables Vol C Tables 4.2.6.8 and 6.1.1.4'
Na Na 0.1353 0.1239 'International Tables Vol C Tables 4.2.6.8 and 6.1.1.4'

loop_
_geom_angle_atom_site_label_1
_geom_angle_atom_site_label_2
_geom_angle_atom_site_label_3
_geom_angle
_geom_angle_site_symmetry_1
_geom_angle_site_symmetry_3
_geom_angle_publ_flag
O4 P2 O3 111.6(2) . . ?
O4 P2 O5 113.73(19) . 1_565 ?
O3 P2 O5 106.50(18) . 1_565 ?
O4 P2 O6 107.72(18) . . ?
O3 P2 O6 112.2(2) . . ?
O5 P2 O6 105.02(16) 1_565 . ?
O4 P2 Ca3 136.73(15) . 11_564 ?
O3 P2 Ca3 56.76(13) . 11_564 ?
O5 P2 Ca3 50.32(12) 1_565 11_564 ?
O6 P2 Ca3 115.20(12) . 11_564 ?
O4 P2 Ca1 131.42(14) . 15_564 ?
O3 P2 Ca1 116.97(13) . 15_564 ?
O5 P2 Ca1 52.16(11) 1_565 15_564 ?
O6 P2 Ca1 53.32(11) . 15_564 ?
Ca3 P2 Ca1 75.25(3) 11_564 15_564 ?
O4 P2 Ca1 60.71(14) . 14_654 ?
O3 P2 Ca1 134.20(14) . 14_654 ?
O5 P2 Ca1 117.93(12) 1_565 14_654 ?
O6 P2 Ca1 47.37(11) . 14_654 ?
Ca3 P2 Ca1 159.63(5) 11_564 14_654 ?
Ca1 P2 Ca1 84.58(4) 15_564 14_654 ?
O8 P3 O10 108.69(19) . 1_554 ?
O8 P3 O7 113.64(18) . . ?
O10 P3 O7 108.03(17) 1_554 . ?
O8 P3 O9 107.70(17) . . ?
O10 P3 O9 110.5(2) 1_554 . ?
O7 P3 O9 108.33(16) . . ?
O8 P3 Ca3 119.16(13) . 13_554 ?
O10 P3 Ca3 57.63(11) 1_554 13_554 ?
O7 P3 Ca3 51.39(12) . 13_554 ?
O9 P3 Ca3 133.09(12) . 13_554 ?
O8 P3 Ca2 125.20(13) . 12_554 ?
O10 P3 Ca2 125.75(14) 1_554 12_554 ?
O7 P3 Ca2 57.83(11) . 12_554 ?
O9 P3 Ca2 50.53(11) . 12_554 ?
Ca3 P3 Ca2 96.71(4) 13_554 12_554 ?
O8 P3 Ca3 57.71(13) . 15_554 ?
O10 P3 Ca3 51.13(12) 1_554 15_554 ?
O7 P3 Ca3 130.70(12) . 15_554 ?
O9 P3 Ca3 120.65(12) . 15_554 ?
Ca3 P3 Ca3 88.27(5) 13_554 15_554 ?
Ca2 P3 Ca3 170.64(5) 12_554 15_554 ?
O8 P3 Ca2 58.39(12) . 10_664 ?
O10 P3 Ca2 115.58(12) 1_554 10_664 ?
O7 P3 Ca2 135.88(13) . 10_664 ?
O9 P3 Ca2 50.35(11) . 10_664 ?
Ca3 P3 Ca2 172.51(5) 13_554 10_664 ?
Ca2 P3 Ca2 90.05(4) 12_554 10_664 ?
Ca3 P3 Ca2 84.59(4) 15_554 10_664 ?
O9 Mg O9 81.39(17) 2_655 3_565 ?
O9 Mg O9 81.39(17) 2_655 1_445 ?
O9 Mg O9 81.39(17) 3_565 1_445 ?
O9 Mg O6 95.31(12) 2_655 10_554 ?
O9 Mg O6 176.69(17) 3_565 10_554 ?
O9 Mg O6 98.48(12) 1_445 10_554 ?
O9 Mg O6 98.48(12) 2_655 11_454 ?
O9 Mg O6 95.31(12) 3_565 11_454 ?
O9 Mg O6 176.69(17) 1_445 11_454 ?
O6 Mg O6 84.83(18) 10_554 11_454 ?
O9 Mg O6 176.69(17) 2_655 12_444 ?
O9 Mg O6 98.48(12) 3_565 12_444 ?
O9 Mg O6 95.31(12) 1_445 12_444 ?
O6 Mg O6 84.83(18) 10_554 12_444 ?
O6 Mg O6 84.83(18) 11_454 12_444 ?
O9 Mg Ca2 43.91(9) 2_655 11_454 ?
O9 Mg Ca2 43.27(9) 3_565 11_454 ?
O9 Mg Ca2 95.80(14) 1_445 11_454 ?
O6 Mg Ca2 133.61(8) 10_554 11_454 ?
O6 Mg Ca2 81.92(10) 11_454 11_454 ?
O6 Mg Ca2 137.31(8) 12_444 11_454 ?
O9 Mg Ca2 43.27(9) 2_655 10_554 ?
O9 Mg Ca2 95.80(14) 3_565 10_554 ?
O9 Mg Ca2 43.91(9) 1_445 10_554 ?
O6 Mg Ca2 81.92(10) 10_554 10_554 ?
O6 Mg Ca2 137.32(8) 11_454 10_554 ?
O6 Mg Ca2 133.61(8) 12_444 10_554 ?
Ca2 Mg Ca2 78.54(6) 11_454 10_554 ?
O9 Mg Ca2 95.80(14) 2_655 12_444 ?
O9 Mg Ca2 43.91(9) 3_565 12_444 ?
O9 Mg Ca2 43.27(9) 1_445 12_444 ?
O6 Mg Ca2 137.31(8) 10_554 12_444 ?
O6 Mg Ca2 133.61(8) 11_454 12_444 ?
O6 Mg Ca2 81.92(10) 12_444 12_444 ?
Ca2 Mg Ca2 78.54(6) 11_454 12_444 ?
Ca2 Mg Ca2 78.54(6) 10_554 12_444 ?
O9 Mg Ca1 135.52(8) 2_655 5_454 ?
O9 Mg Ca1 138.90(8) 3_565 5_454 ?
O9 Mg Ca1 86.85(10) 1_445 5_454 ?
O6 Mg Ca1 44.27(9) 10_554 5_454 ?
O6 Mg Ca1 95.49(14) 11_454 5_454 ?
O6 Mg Ca1 43.49(9) 12_444 5_454 ?
Ca2 Mg Ca1 176.99(7) 11_454 5_454 ?
Ca2 Mg Ca1 102.54(2) 10_554 5_454 ?
Ca2 Mg Ca1 104.41(2) 12_444 5_454 ?
O9 Mg Ca1 86.85(10) 2_655 6_544 ?
O9 Mg Ca1 135.52(8) 3_565 6_544 ?
O9 Mg Ca1 138.90(8) 1_445 6_544 ?
O6 Mg Ca1 43.49(9) 10_554 6_544 ?
O6 Mg Ca1 44.28(9) 11_454 6_544 ?
O6 Mg Ca1 95.49(14) 12_444 6_544 ?
Ca2 Mg Ca1 102.54(2) 11_454 6_544 ?
Ca2 Mg Ca1 104.41(2) 10_554 6_544 ?
Ca2 Mg Ca1 176.99(7) 12_444 6_544 ?
Ca1 Mg Ca1 74.49(6) 5_454 6_544 ?
O9 Mg Ca1 138.90(8) 2_655 4_664 ?
O9 Mg Ca1 86.85(10) 3_565 4_664 ?
O9 Mg Ca1 135.52(8) 1_445 4_664 ?
O6 Mg Ca1 95.49(14) 10_554 4_664 ?
O6 Mg Ca1 43.49(9) 11_454 4_664 ?
O6 Mg Ca1 44.28(9) 12_444 4_664 ?
Ca2 Mg Ca1 104.41(2) 11_454 4_664 ?
Ca2 Mg Ca1 176.99(7) 10_554 4_664 ?
Ca2 Mg Ca1 102.54(2) 12_444 4_664 ?
Ca1 Mg Ca1 74.49(6) 5_454 4_664 ?
Ca1 Mg Ca1 74.49(6) 6_544 4_664 ?
P2 O3 Ca2 131.8(2) . . ?
P2 O3 Ca3 93.55(16) . 11_564 ?
Ca2 O3 Ca3 114.42(13) . 11_564 ?
P2 O4 Ca2 140.44(19) . 10_664 ?
P2 O4 Ca3 124.70(19) . 12_554 ?
Ca2 O4 Ca3 94.81(11) 10_664 12_554 ?
P2 O4 Ca1 91.26(15) . 14_654 ?
Ca2 O4 Ca1 83.53(11) 10_664 14_654 ?
Ca3 O4 Ca1 93.44(11) 12_554 14_654 ?
P2 O5 Ca2 144.85(17) 1_545 12_544 ?
P2 O5 Ca3 100.18(15) 1_545 11_554 ?
Ca2 O5 Ca3 99.19(11) 12_544 11_554 ?
P2 O5 Ca1 98.20(14) 1_545 15_554 ?
Ca2 O5 Ca1 106.43(12) 12_544 15_554 ?
Ca3 O5 Ca1 101.21(11) 11_554 15_554 ?
P2 O6 Mg 136.9(2) . 16_554 ?
P2 O6 Ca1 105.11(15) . 14_654 ?
Mg O6 Ca1 101.09(12) 16_554 14_654 ?
P2 O6 Ca1 96.81(14) . 15_564 ?
Mg O6 Ca1 100.18(12) 16_554 15_564 ?
Ca1 O6 Ca1 118.22(15) 14_654 15_564 ?
P3 O7 Ca3 98.31(15) . 13_554 ?
P3 O7 Ca1 127.54(17) . 15_564 ?
Ca3 O7 Ca1 110.40(11) 13_554 15_564 ?
P3 O7 Ca2 92.47(13) . 12_554 ?
Ca3 O7 Ca2 131.68(13) 13_554 12_554 ?
Ca1 O7 Ca2 99.08(11) 15_564 12_554 ?
P3 O8 Ca1 158.7(2) . 14_654 ?
P3 O8 Ca3 93.03(16) . 15_554 ?
Ca1 O8 Ca3 106.72(12) 14_654 15_554 ?
P3 O8 Ca2 92.36(14) . 10_664 ?
Ca1 O8 Ca2 90.17(11) 14_654 10_664 ?
Ca3 O8 Ca2 104.79(12) 15_554 10_664 ?
P3 O9 Mg 130.6(2) . 1_665 ?
P3 O9 Ca2 99.99(14) . 12_554 ?
Mg O9 Ca2 100.81(13) 1_665 12_554 ?
P3 O9 Ca2 100.55(15) . 10_664 ?
Mg O9 Ca2 100.08(11) 1_665 10_664 ?
Ca2 O9 Ca2 129.07(14) 12_554 10_664 ?
P3 O10 Ca1 143.1(2) 1_556 5_565 ?
P3 O10 Ca3 99.94(16) 1_556 15 ?
Ca1 O10 Ca3 102.16(12) 5_565 15 ?
P3 O10 Ca3 91.74(14) 1_556 13 ?
Ca1 O10 Ca3 103.90(12) 5_565 13 ?
Ca3 O10 Ca3 116.92(16) 15 13 ?
P1B P1A O2 73.25(19) . 2_665 ?
P1B P1A O2 73.25(19) . 3_455 ?
O2 P1A O2 112.05(17) 2_665 3_455 ?
P1B P1A O2 73.25(19) . 1_545 ?
O2 P1A O2 112.05(17) 2_665 1_545 ?
O2 P1A O2 112.05(17) 3_455 1_545 ?
P1B P1A O1A 180.0 . . ?
O2 P1A O1A 106.75(19) 2_665 . ?
O2 P1A O1A 106.75(19) 3_455 . ?
O2 P1A O1A 106.75(19) 1_545 . ?
P1B P1A O1B 0.000(4) . . ?
O2 P1A O1B 73.25(19) 2_665 . ?
O2 P1A O1B 73.25(19) 3_455 . ?
O2 P1A O1B 73.25(19) 1_545 . ?
O1A P1A O1B 180.0 . . ?
P1B P1A Ca3 131.82(5) . . ?
O2 P1A Ca3 64.69(18) 2_665 . ?
O2 P1A Ca3 101.28(15) 3_455 . ?
O2 P1A Ca3 144.0(2) 1_545 . ?
O1A P1A Ca3 48.18(4) . . ?
O1B P1A Ca3 131.82(4) . . ?
P1B P1A Ca3 131.82(4) . 3 ?
O2 P1A Ca3 101.28(15) 2_665 3 ?
O2 P1A Ca3 144.0(2) 3_455 3 ?
O2 P1A Ca3 64.69(18) 1_545 3 ?
O1A P1A Ca3 48.18(4) . 3 ?
O1B P1A Ca3 131.82(4) . 3 ?
Ca3 P1A Ca3 80.39(7) . 3 ?
P1B P1A Ca3 131.82(4) . 2 ?
O2 P1A Ca3 144.0(2) 2_665 2 ?
O2 P1A Ca3 64.69(18) 3_455 2 ?
O2 P1A Ca3 101.28(15) 1_545 2 ?
O1A P1A Ca3 48.18(4) . 2 ?
O1B P1A Ca3 131.82(4) . 2 ?
Ca3 P1A Ca3 80.39(7) . 2 ?
Ca3 P1A Ca3 80.39(7) 3 2 ?
P1B P1A Ca1 90.01(5) . 10_554 ?
O2 P1A Ca1 147.56(18) 2_665 10_554 ?
O2 P1A Ca1 88.27(15) 3_455 10_554 ?
O2 P1A Ca1 35.54(14) 1_545 10_554 ?
O1A P1A Ca1 89.99(6) . 10_554 ?
O1B P1A Ca1 90.01(6) . 10_554 ?
Ca3 P1A Ca1 138.15(10) . 10_554 ?
Ca3 P1A Ca1 69.19(3) 3 10_554 ?
Ca3 P1A Ca1 67.05(3) 2 10_554 ?
P1B P1A Ca1 90.01(6) . 11_454 ?
O2 P1A Ca1 35.54(14) 2_665 11_454 ?
O2 P1A Ca1 147.56(18) 3_455 11_454 ?
O2 P1A Ca1 88.27(15) 1_545 11_454 ?
O1A P1A Ca1 89.99(6) . 11_454 ?
O1B P1A Ca1 90.01(6) . 11_454 ?
Ca3 P1A Ca1 69.19(3) . 11_454 ?
Ca3 P1A Ca1 67.05(3) 3 11_454 ?
Ca3 P1A Ca1 138.15(10) 2 11_454 ?
Ca1 P1A Ca1 120.0 10_554 11_454 ?
P1B P1A Ca1 90.01(6) . 12_444 ?
O2 P1A Ca1 88.27(15) 2_665 12_444 ?
O2 P1A Ca1 35.54(14) 3_455 12_444 ?
O2 P1A Ca1 147.56(18) 1_545 12_444 ?
O1A P1A Ca1 89.99(6) . 12_444 ?
O1B P1A Ca1 90.01(6) . 12_444 ?
Ca3 P1A Ca1 67.05(3) . 12_444 ?
Ca3 P1A Ca1 138.15(10) 3 12_444 ?
Ca3 P1A Ca1 69.19(3) 2 12_444 ?
Ca1 P1A Ca1 120.0 10_554 12_444 ?
Ca1 P1A Ca1 120.0 11_454 12_444 ?
P1A P1B O2 80.1(7) . 2_665 ?
P1A P1B O2 80.1(7) . 3_455 ?
O2 P1B O2 117.1(4) 2_665 3_455 ?
P1A P1B O2 80.1(7) . 1_545 ?
O2 P1B O2 117.1(4) 2_665 1_545 ?
O2 P1B O2 117.1(4) 3_455 1_545 ?
P1A P1B O1B 180.0 . . ?
O2 P1B O1B 99.9(7) 2_665 . ?
O2 P1B O1B 99.9(7) 3_455 . ?
O2 P1B O1B 99.9(7) 1_545 . ?
P1A P1B Fe1 180.0 . . ?
O2 P1B Fe1 99.9(7) 2_665 . ?
O2 P1B Fe1 99.9(7) 3_455 . ?
O2 P1B Fe1 99.9(7) 1_545 . ?
O1B P1B Fe1 0.000(1) . . ?
P1A P1B O1A 0.000(1) . . ?
O2 P1B O1A 80.1(7) 2_665 . ?
O2 P1B O1A 80.1(7) 3_455 . ?
O2 P1B O1A 80.1(7) 1_545 . ?
O1B P1B O1A 180.0 . . ?
Fe1 P1B O1A 180.0 . . ?
P1A P1B Ca2 100.0(3) . 1_445 ?
O2 P1B Ca2 145.24(15) 2_665 1_445 ?
O2 P1B Ca2 31.6(3) 3_455 1_445 ?
O2 P1B Ca2 96.88(17) 1_545 1_445 ?
O1B P1B Ca2 80.0(3) . 1_445 ?
Fe1 P1B Ca2 80.0(3) . 1_445 ?
O1A P1B Ca2 100.0(3) . 1_445 ?
P1A P1B Ca2 100.0(3) . 3_565 ?
O2 P1B Ca2 31.6(3) 2_665 3_565 ?
O2 P1B Ca2 96.88(17) 3_455 3_565 ?
O2 P1B Ca2 145.24(15) 1_545 3_565 ?
O1B P1B Ca2 80.0(3) . 3_565 ?
Fe1 P1B Ca2 80.0(3) . 3_565 ?
O1A P1B Ca2 100.0(3) . 3_565 ?
Ca2 P1B Ca2 117.05(16) 1_445 3_565 ?
P1A P1B Ca2 100.0(3) . 2_655 ?
O2 P1B Ca2 96.88(17) 2_665 2_655 ?
O2 P1B Ca2 145.24(15) 3_455 2_655 ?
O2 P1B Ca2 31.6(3) 1_545 2_655 ?
O1B P1B Ca2 80.0(3) . 2_655 ?
Fe1 P1B Ca2 80.0(3) . 2_655 ?
O1A P1B Ca2 100.0(3) . 2_655 ?
Ca2 P1B Ca2 117.05(16) 1_445 2_655 ?
Ca2 P1B Ca2 117.05(16) 3_565 2_655 ?
P1A O1A P1B 0.0 . . ?
P1A O1A Ca3 105.06(18) . . ?
P1B O1A Ca3 105.06(18) . . ?
P1A O1A Ca3 105.06(18) . 2 ?
P1B O1A Ca3 105.06(18) . 2 ?
Ca3 O1A Ca3 113.50(15) . 2 ?
P1A O1A Ca3 105.06(18) . 3 ?
P1B O1A Ca3 105.06(18) . 3 ?
Ca3 O1A Ca3 113.50(15) . 3 ?
Ca3 O1A Ca3 113.50(15) 2 3 ?
Fe1 O1B P1B 180.0 . . ?
Fe1 O1B Fe2 0.000(5) . . ?
P1B O1B Fe2 180.0 . . ?
Fe1 O1B P1A 180.0 . . ?
P1B O1B P1A 0.000(1) . . ?
Fe2 O1B P1A 180.0 . . ?
P1B O2 P1A 26.7(6) 1_565 1_565 ?
P1B O2 Ca2 129.2(5) 1_565 2_665 ?
P1A O2 Ca2 141.3(2) 1_565 2_665 ?
P1B O2 Ca1 130.4(2) 1_565 10_564 ?
P1A O2 Ca1 123.2(2) 1_565 10_564 ?
Ca2 O2 Ca1 94.83(10) 2_665 10_564 ?
P1B O2 Ca3 112.3(6) 1_565 3_565 ?
P1A O2 Ca3 88.0(2) 1_565 3_565 ?
Ca2 O2 Ca3 84.93(12) 2_665 3_565 ?
Ca1 O2 Ca3 90.41(12) 10_564 3_565 ?
O8 Ca1 O10 142.16(11) 9_565 5_564 ?
O8 Ca1 O2 84.14(12) 9_565 16_654 ?
O10 Ca1 O2 77.45(13) 5_564 16_654 ?
O8 Ca1 O5 140.50(12) 9_565 8 ?
O10 Ca1 O5 75.12(10) 5_564 8 ?
O2 Ca1 O5 96.97(10) 16_654 8 ?
O8 Ca1 O6 83.70(11) 9_565 9_565 ?
O10 Ca1 O6 79.82(12) 5_564 9_565 ?
O2 Ca1 O6 123.94(12) 16_654 9_565 ?
O5 Ca1 O6 125.16(11) 8 9_565 ?
O8 Ca1 O7 72.72(12) 9_565 8_665 ?
O10 Ca1 O7 138.07(10) 5_564 8_665 ?
O2 Ca1 O7 87.93(13) 16_654 8_665 ?
O5 Ca1 O7 67.88(10) 8 8_665 ?
O6 Ca1 O7 138.30(12) 9_565 8_665 ?
O8 Ca1 O6 124.86(12) 9_565 8_665 ?
O10 Ca1 O6 79.80(12) 5_564 8_665 ?
O2 Ca1 O6 150.79(12) 16_654 8_665 ?
O5 Ca1 O6 59.30(10) 8 8_665 ?
O6 Ca1 O6 68.79(15) 9_565 8_665 ?
O7 Ca1 O6 97.05(10) 8_665 8_665 ?
O8 Ca1 O4 71.22(10) 9_565 9_565 ?
O10 Ca1 O4 71.36(10) 5_564 9_565 ?
O2 Ca1 O4 68.85(11) 16_654 9_565 ?
O5 Ca1 O4 145.67(11) 8 9_565 ?
O6 Ca1 O4 55.41(10) 9_565 9_565 ?
O7 Ca1 O4 138.58(11) 8_665 9_565 ?
O6 Ca1 O4 120.15(11) 8_665 9_565 ?
O8 Ca1 P2 143.08(9) 9_565 8_665 ?
O10 Ca1 P2 72.97(8) 5_564 8_665 ?
O2 Ca1 P2 123.77(8) 16_654 8_665 ?
O5 Ca1 P2 29.63(7) 8 8_665 ?
O6 Ca1 P2 96.42(8) 9_565 8_665 ?
O7 Ca1 P2 83.76(7) 8_665 8_665 ?
O6 Ca1 P2 29.87(8) 8_665 8_665 ?
O4 Ca1 P2 137.64(8) 9_565 8_665 ?
O8 Ca1 P2 73.94(9) 9_565 9_565 ?
O10 Ca1 P2 75.81(8) 5_564 9_565 ?
O2 Ca1 P2 96.87(9) 16_654 9_565 ?
O5 Ca1 P2 144.07(9) 8 9_565 ?
O6 Ca1 P2 27.52(8) 9_565 9_565 ?
O7 Ca1 P2 145.61(8) 8_665 9_565 ?
O6 Ca1 P2 95.06(8) 8_665 9_565 ?
O4 Ca1 P2 28.03(7) 9_565 9_565 ?
P2 Ca1 P2 119.83(5) 8_665 9_565 ?
O8 Ca1 P1A 103.86(10) 9_565 16_554 ?
O10 Ca1 P1A 66.07(10) 5_564 16_554 ?
O2 Ca1 P1A 21.22(8) 16_654 16_554 ?
O5 Ca1 P1A 76.79(7) 8 16_554 ?
O6 Ca1 P1A 133.27(9) 9_565 16_554 ?
O7 Ca1 P1A 86.44(9) 8_665 16_554 ?
O6 Ca1 P1A 130.03(9) 8_665 16_554 ?
O4 Ca1 P1A 83.03(7) 9_565 16_554 ?
P2 Ca1 P1A 102.60(4) 8_665 16_554 ?
P2 Ca1 P1A 109.63(4) 9_565 16_554 ?
O8 Ca1 Mg 113.37(9) 9_565 4_665 ?
O10 Ca1 Mg 68.29(10) 5_564 4_665 ?
O2 Ca1 Mg 142.04(12) 16_654 4_665 ?
O5 Ca1 Mg 89.78(8) 8 4_665 ?
O6 Ca1 Mg 35.43(8) 9_565 4_665 ?
O7 Ca1 Mg 128.69(8) 8_665 4_665 ?
O6 Ca1 Mg 35.55(8) 8_665 4_665 ?
O4 Ca1 Mg 84.73(7) 9_565 4_665 ?
P2 Ca1 Mg 61.12(3) 8_665 4_665 ?
P2 Ca1 Mg 59.87(2) 9_565 4_665 ?
P1A Ca1 Mg 134.30(7) 16_554 4_665 ?
O2 Ca2 O5 84.01(13) 3_565 18_654 ?
O2 Ca2 O3 83.75(14) 3_565 . ?
O5 Ca2 O3 140.09(11) 18_654 . ?
O2 Ca2 O9 154.48(12) 3_565 18_544 ?
O5 Ca2 O9 83.87(11) 18_654 18_544 ?
O3 Ca2 O9 91.32(11) . 18_544 ?
O2 Ca2 O9 136.23(12) 3_565 16_664 ?
O5 Ca2 O9 128.94(11) 18_654 16_664 ?
O3 Ca2 O9 83.99(11) . 16_664 ?
O9 Ca2 O9 67.49(15) 18_544 16_664 ?
O2 Ca2 O4 76.65(12) 3_565 16_664 ?
O5 Ca2 O4 71.26(11) 18_654 16_664 ?
O3 Ca2 O4 140.91(12) . 16_664 ?
O9 Ca2 O4 120.03(12) 18_544 16_664 ?
O9 Ca2 O4 87.25(11) 16_664 16_664 ?
O2 Ca2 O7 95.37(11) 3_565 18_544 ?
O5 Ca2 O7 66.74(10) 18_654 18_544 ?
O3 Ca2 O7 76.81(11) . 18_544 ?
O9 Ca2 O7 59.17(10) 18_544 18_544 ?
O9 Ca2 O7 122.17(10) 16_664 18_544 ?
O4 Ca2 O7 137.85(11) 16_664 18_544 ?
O2 Ca2 O8 78.35(11) 3_565 16_664 ?
O5 Ca2 O8 141.99(11) 18_654 16_664 ?
O3 Ca2 O8 71.08(11) . 16_664 ?
O9 Ca2 O8 123.65(11) 18_544 16_664 ?
O9 Ca2 O8 57.93(10) 16_664 16_664 ?
O4 Ca2 O8 72.01(10) 16_664 16_664 ?
O7 Ca2 O8 147.74(11) 18_544 16_664 ?
O2 Ca2 P3 125.02(9) 3_565 18_544 ?
O5 Ca2 P3 72.69(7) 18_654 18_544 ?
O3 Ca2 P3 83.84(9) . 18_544 ?
O9 Ca2 P3 29.48(8) 18_544 18_544 ?
O9 Ca2 P3 95.05(8) 16_664 18_544 ?
O4 Ca2 P3 134.96(9) 16_664 18_544 ?
O7 Ca2 P3 29.70(6) 18_544 18_544 ?
O8 Ca2 P3 144.06(8) 16_664 18_544 ?
O2 Ca2 P3 107.48(10) 3_565 16_664 ?
O5 Ca2 P3 147.51(8) 18_654 16_664 ?
O3 Ca2 P3 72.27(8) . 16_664 ?
O9 Ca2 P3 94.67(8) 18_544 16_664 ?
O9 Ca2 P3 29.10(8) 16_664 16_664 ?
O4 Ca2 P3 81.78(8) 16_664 16_664 ?
O7 Ca2 P3 138.76(8) 18_544 16_664 ?
O8 Ca2 P3 29.25(7) 16_664 16_664 ?
P3 Ca2 P3 118.93(5) 18_544 16_664 ?
O2 Ca2 Mg 156.77(12) 3_565 16_554 ?
O5 Ca2 Mg 117.46(8) 18_654 16_554 ?
O3 Ca2 Mg 74.01(9) . 16_554 ?
O9 Ca2 Mg 35.92(8) 18_544 16_554 ?
O9 Ca2 Mg 36.02(8) 16_664 16_554 ?
O4 Ca2 Mg 117.06(9) 16_664 16_554 ?
O7 Ca2 Mg 86.15(7) 18_544 16_554 ?
O8 Ca2 Mg 88.00(7) 16_664 16_554 ?
P3 Ca2 Mg 59.92(2) 18_544 16_554 ?
P3 Ca2 Mg 59.66(3) 16_664 16_554 ?
O2 Ca2 P1B 19.16(19) 3_565 1_665 ?
O5 Ca2 P1B 82.3(2) 18_654 1_665 ?
O3 Ca2 P1B 74.1(3) . 1_665 ?
O9 Ca2 P1B 136.14(14) 18_544 1_665 ?
O9 Ca2 P1B 146.76(16) 16_664 1_665 ?
O4 Ca2 P1B 94.2(3) 16_664 1_665 ?
O7 Ca2 P1B 77.14(12) 18_544 1_665 ?
O8 Ca2 P1B 90.95(9) 16_664 1_665 ?
P3 Ca2 P1B 106.81(11) 18_544 1_665 ?
P3 Ca2 P1B 118.29(11) 16_664 1_665 ?
Mg Ca2 P1B 146.6(3) 16_554 1_665 ?
O7 Ca3 O5 151.90(12) 7_445 17_444 ?
O7 Ca3 O10 123.11(12) 7_445 8_554 ?
O5 Ca3 O10 74.39(11) 17_444 8_554 ?
O7 Ca3 O4 94.75(11) 7_445 18_544 ?
O5 Ca3 O4 70.23(11) 17_444 18_544 ?
O10 Ca3 O4 142.10(12) 8_554 18_544 ?
O7 Ca3 O10 60.51(10) 7_445 7_444 ?
O5 Ca3 O10 132.06(12) 17_444 7_444 ?
O10 Ca3 O10 123.04(16) 8_554 7_444 ?
O4 Ca3 O10 74.75(12) 18_544 7_444 ?
O7 Ca3 O1A 103.59(16) 7_445 . ?
O5 Ca3 O1A 104.18(17) 17_444 . ?
O10 Ca3 O1A 62.85(9) 8_554 . ?
O4 Ca3 O1A 113.45(17) 18_544 . ?
O10 Ca3 O1A 61.85(9) 7_444 . ?
O7 Ca3 O3 100.18(11) 7_445 17_454 ?
O5 Ca3 O3 58.96(10) 17_444 17_454 ?
O10 Ca3 O3 79.08(11) 8_554 17_454 ?
O4 Ca3 O3 93.77(12) 18_544 17_454 ?
O10 Ca3 O3 155.70(13) 7_444 17_454 ?
O1A Ca3 O3 141.73(9) . 17_454 ?
O7 Ca3 O8 68.57(11) 7_445 8 ?
O5 Ca3 O8 114.23(10) 17_444 8 ?
O10 Ca3 O8 58.13(11) 8_554 8 ?
O4 Ca3 O8 152.29(14) 18_544 8 ?
O10 Ca3 O8 112.09(12) 7_444 8 ?
O1A Ca3 O8 92.48(17) . 8 ?
O3 Ca3 O8 68.97(10) 17_454 8 ?
O7 Ca3 O2 125.50(10) 7_445 2_665 ?
O5 Ca3 O2 70.81(11) 17_444 2_665 ?
O10 Ca3 O2 90.63(10) 8_554 2_665 ?
O4 Ca3 O2 65.39(11) 18_544 2_665 ?
O10 Ca3 O2 65.27(11) 7_444 2_665 ?
O1A Ca3 O2 51.83(18) . 2_665 ?
O3 Ca3 O2 129.70(11) 17_454 2_665 ?
O8 Ca3 O2 142.30(10) 8 2_665 ?
O7 Ca3 P3 30.31(7) 7_445 7_445 ?
O5 Ca3 P3 157.26(8) 17_444 7_445 ?
O10 Ca3 P3 125.43(10) 8_554 7_445 ?
O4 Ca3 P3 87.59(8) 18_544 7_445 ?
O10 Ca3 P3 30.63(8) 7_444 7_445 ?
O1A Ca3 P3 79.60(10) . 7_445 ?
O3 Ca3 P3 130.09(9) 17_454 7_445 ?
O8 Ca3 P3 87.70(8) 8 7_445 ?
O2 Ca3 P3 95.89(8) 2_665 7_445 ?
O7 Ca3 P2 128.71(8) 7_445 17_454 ?
O5 Ca3 P2 29.51(7) 17_444 17_454 ?
O10 Ca3 P2 71.93(9) 8_554 17_454 ?
O4 Ca3 P2 83.51(9) 18_544 17_454 ?
O10 Ca3 P2 157.42(10) 7_444 17_454 ?
O1A Ca3 P2 124.13(11) . 17_454 ?
O3 Ca3 P2 29.70(8) 17_454 17_454 ?
O8 Ca3 P2 90.02(8) 8 17_454 ?
O2 Ca3 P2 100.28(8) 2_665 17_454 ?
P3 Ca3 P2 156.25(5) 7_445 17_454 ?
O7 Ca3 P3 96.56(8) 7_445 8 ?
O5 Ca3 P3 93.52(7) 17_444 8 ?
O10 Ca3 P3 28.93(9) 8_554 8 ?
O4 Ca3 P3 161.92(9) 18_544 8 ?
O10 Ca3 P3 123.21(10) 7_444 8 ?
O1A Ca3 P3 77.43(10) . 8 ?
O3 Ca3 P3 70.38(8) 17_454 8 ?
O8 Ca3 P3 29.26(7) 8 8 ?
O2 Ca3 P3 117.75(7) 2_665 8 ?
P3 Ca3 P3 109.12(5) 7_445 8 ?
P2 Ca3 P3 78.41(3) 17_454 8 ?
O1B Fe1 Fe2 180.000(12) . . ?
O1B Fe1 P1B 0.000(1) . . ?
Fe2 Fe1 P1B 180.0 . . ?
O1B Fe1 Ca3 106.74(12) . 12_444 ?
Fe2 Fe1 Ca3 73.26(12) . 12_444 ?
P1B Fe1 Ca3 106.74(12) . 12_444 ?
O1B Fe1 Ca3 106.74(12) . 10_554 ?
Fe2 Fe1 Ca3 73.26(13) . 10_554 ?
P1B Fe1 Ca3 106.74(12) . 10_554 ?
Ca3 Fe1 Ca3 112.06(11) 12_444 10_554 ?
O1B Fe1 Ca3 106.74(12) . 11_454 ?
Fe2 Fe1 Ca3 73.26(12) . 11_454 ?
P1B Fe1 Ca3 106.74(12) . 11_454 ?
Ca3 Fe1 Ca3 112.06(11) 12_444 11_454 ?
Ca3 Fe1 Ca3 112.06(11) 10_554 11_454 ?
Fe1 Fe2 O1B 0.000(1) . . ?
Fe1 Fe2 Ca3 92.0(10) . 12_444 ?
O1B Fe2 Ca3 92.0(10) . 12_444 ?
Fe1 Fe2 Ca3 92.0(10) . 10_554 ?
O1B Fe2 Ca3 92.0(10) . 10_554 ?
Ca3 Fe2 Ca3 119.88(13) 12_444 10_554 ?
Fe1 Fe2 Ca3 92.0(10) . 11_454 ?
O1B Fe2 Ca3 92.0(10) . 11_454 ?
Ca3 Fe2 Ca3 119.87(13) 12_444 11_454 ?
Ca3 Fe2 Ca3 119.87(13) 10_554 11_454 ?

loop_
_geom_bond_atom_site_label_1
_geom_bond_atom_site_label_2
_geom_bond_distance
_geom_bond_site_symmetry_2
_geom_bond_publ_flag
P2 O4 1.523(3) . ?
P2 O3 1.532(4) . ?
P2 O5 1.544(3) 1_565 ?
P2 O6 1.551(3) . ?
P2 Ca3 3.0863(13) 11_564 ?
P2 Ca1 3.0914(13) 15_564 ?
P2 Ca1 3.2395(14) 14_654 ?
P3 O8 1.530(3) . ?
P3 O10 1.535(4) 1_554 ?
P3 O7 1.536(3) . ?
P3 O9 1.547(3) . ?
P3 Ca3 3.0119(13) 13_554 ?
P3 Ca2 3.0967(14) 12_554 ?
P3 Ca3 3.1258(14) 15_554 ?
P3 Ca2 3.1282(13) 10_664 ?
Mg O9 2.078(4) 2_655 ?
Mg O9 2.078(4) 3_565 ?
Mg O9 2.078(4) 1_445 ?
Mg O6 2.079(4) 10_554 ?
Mg O6 2.079(4) 11_454 ?
Mg O6 2.079(4) 12_444 ?
Mg Ca2 3.479(2) 11_454 ?
Mg Ca2 3.479(2) 10_554 ?
Mg Ca2 3.479(2) 12_444 ?
Mg Ca1 3.520(2) 5_454 ?
Mg Ca1 3.520(2) 6_544 ?
Mg Ca1 3.520(2) 4_664 ?
O3 Ca2 2.419(4) . ?
O3 Ca3 2.586(4) 11_564 ?
O4 Ca2 2.464(4) 10_664 ?
O4 Ca3 2.489(3) 12_554 ?
O4 Ca1 2.826(4) 14_654 ?
O5 Ca2 2.375(3) 12_544 ?
O5 Ca3 2.413(3) 11_554 ?
O5 Ca1 2.467(3) 15_554 ?
O6 Ca1 2.469(3) 14_654 ?
O6 Ca1 2.497(3) 15_564 ?
O7 Ca3 2.379(3) 13_554 ?
O7 Ca1 2.472(3) 15_564 ?
O7 Ca2 2.624(3) 12_554 ?
O8 Ca1 2.311(3) 14_654 ?
O8 Ca3 2.646(4) 15_554 ?
O8 Ca2 2.666(3) 10_664 ?
O9 Ca2 2.427(3) 12_554 ?
O9 Ca2 2.450(3) 10_664 ?
O10 Ca1 2.376(4) 5_565 ?
O10 Ca3 2.471(3) 15 ?
O10 Ca3 2.545(3) 13 ?
P1A P1B 0.693(16) . ?
P1A O2 1.519(3) 2_665 ?
P1A O2 1.519(3) 3_455 ?
P1A O2 1.519(3) 1_545 ?
P1A O1A 1.544(8) . ?
P1A O1B 2.243(16) . ?
P1A Ca3 3.312(2) . ?
P1A Ca3 3.312(2) 3 ?
P1A Ca3 3.312(2) 2 ?
P1A Ca1 3.5093(9) 10_554 ?
P1A Ca1 3.5093(9) 11_454 ?
P1A Ca1 3.5093(9) 12_444 ?
P1B O2 1.477(4) 2_665 ?
P1B O2 1.477(4) 3_455 ?
P1B O2 1.477(4) 1_545 ?
P1B O1B 1.5500(15) . ?
P1B Fe1 2.236(18) . ?
P1B O1A 2.237(18) . ?
P1B Ca2 3.487(3) 1_445 ?
P1B Ca2 3.487(3) 3_565 ?
P1B Ca2 3.487(3) 2_655 ?
O1A Ca3 2.556(3) . ?
O1A Ca3 2.556(3) 2 ?
O1A Ca3 2.556(3) 3 ?
O1B Fe1 0.686(18) . ?
O1B Fe2 1.62(7) . ?
O2 Ca2 2.361(3) 2_665 ?
O2 Ca1 2.439(3) 10_564 ?
O2 Ca3 2.996(5) 3_565 ?
Fe1 Fe2 0.93(6) . ?

loop_
_geom_torsion_atom_site_label_1
_geom_torsion_atom_site_label_2
_geom_torsion_atom_site_label_3
_geom_torsion_atom_site_label_4
_geom_torsion
_geom_torsion_site_symmetry_1
_geom_torsion_site_symmetry_2
_geom_torsion_site_symmetry_3
_geom_torsion_site_symmetry_4
_geom_torsion_publ_flag
O4 P2 O3 Ca2 -99.7(3) . . . . ?
O5 P2 O3 Ca2 135.6(2) 1_565 . . . ?
O6 P2 O3 Ca2 21.2(3) . . . . ?
Ca3 P2 O3 Ca2 127.7(3) 11_564 . . . ?
Ca1 P2 O3 Ca2 80.1(2) 15_564 . . . ?
Ca1 P2 O3 Ca2 -30.2(3) 14_654 . . . ?
O4 P2 O3 Ca3 132.59(16) . . . 11_564 ?
O5 P2 O3 Ca3 7.93(18) 1_565 . . 11_564 ?
O6 P2 O3 Ca3 -106.43(16) . . . 11_564 ?
Ca1 P2 O3 Ca3 -47.52(15) 15_564 . . 11_564 ?
Ca1 P2 O3 Ca3 -157.82(9) 14_654 . . 11_564 ?
O3 P2 O4 Ca2 -149.0(3) . . . 10_664 ?
O5 P2 O4 Ca2 -28.5(4) 1_565 . . 10_664 ?
O6 P2 O4 Ca2 87.4(3) . . . 10_664 ?
Ca3 P2 O4 Ca2 -85.1(4) 11_564 . . 10_664 ?
Ca1 P2 O4 Ca2 31.1(4) 15_564 . . 10_664 ?
Ca1 P2 O4 Ca2 81.4(3) 14_654 . . 10_664 ?
O3 P2 O4 Ca3 34.5(3) . . . 12_554 ?
O5 P2 O4 Ca3 155.06(19) 1_565 . . 12_554 ?
O6 P2 O4 Ca3 -89.0(2) . . . 12_554 ?
Ca3 P2 O4 Ca3 98.5(2) 11_564 . . 12_554 ?
Ca1 P2 O4 Ca3 -145.32(14) 15_564 . . 12_554 ?
Ca1 P2 O4 Ca3 -95.1(2) 14_654 . . 12_554 ?
O3 P2 O4 Ca1 129.61(17) . . . 14_654 ?
O5 P2 O4 Ca1 -109.88(15) 1_565 . . 14_654 ?
O6 P2 O4 Ca1 6.07(18) . . . 14_654 ?
Ca3 P2 O4 Ca1 -166.46(11) 11_564 . . 14_654 ?
Ca1 P2 O4 Ca1 -50.25(17) 15_564 . . 14_654 ?
O4 P2 O6 Mg 118.3(2) . . . 16_554 ?
O3 P2 O6 Mg -4.9(3) . . . 16_554 ?
O5 P2 O6 Mg -120.2(2) 1_565 . . 16_554 ?
Ca3 P2 O6 Mg -67.4(3) 11_564 . . 16_554 ?
Ca1 P2 O6 Mg -112.8(3) 15_564 . . 16_554 ?
Ca1 P2 O6 Mg 125.5(3) 14_654 . . 16_554 ?
O4 P2 O6 Ca1 -7.2(2) . . . 14_654 ?
O3 P2 O6 Ca1 -130.40(18) . . . 14_654 ?
O5 P2 O6 Ca1 114.34(16) 1_565 . . 14_654 ?
Ca3 P2 O6 Ca1 167.15(7) 11_564 . . 14_654 ?
Ca1 P2 O6 Ca1 121.7(2) 15_564 . . 14_654 ?
O4 P2 O6 Ca1 -128.91(16) . . . 15_564 ?
O3 P2 O6 Ca1 107.90(17) . . . 15_564 ?
O5 P2 O6 Ca1 -7.37(18) 1_565 . . 15_564 ?
Ca3 P2 O6 Ca1 45.44(16) 11_564 . . 15_564 ?
Ca1 P2 O6 Ca1 -121.7(2) 14_654 . . 15_564 ?
O8 P3 O7 Ca3 -109.33(18) . . . 13_554 ?
O10 P3 O7 Ca3 11.3(2) 1_554 . . 13_554 ?
O9 P3 O7 Ca3 131.02(15) . . . 13_554 ?
Ca2 P3 O7 Ca3 132.76(15) 12_554 . . 13_554 ?
Ca3 P3 O7 Ca3 -42.45(19) 15_554 . . 13_554 ?
Ca2 P3 O7 Ca3 -177.58(8) 10_664 . . 13_554 ?
O8 P3 O7 Ca1 14.5(3) . . . 15_564 ?
O10 P3 O7 Ca1 135.2(2) 1_554 . . 15_564 ?
O9 P3 O7 Ca1 -105.2(2) . . . 15_564 ?
Ca3 P3 O7 Ca1 123.8(2) 13_554 . . 15_564 ?
Ca2 P3 O7 Ca1 -103.4(2) 12_554 . . 15_564 ?
Ca3 P3 O7 Ca1 81.4(2) 15_554 . . 15_564 ?
Ca2 P3 O7 Ca1 -53.8(3) 10_664 . . 15_564 ?
O8 P3 O7 Ca2 117.91(16) . . . 12_554 ?
O10 P3 O7 Ca2 -121.41(17) 1_554 . . 12_554 ?
O9 P3 O7 Ca2 -1.74(18) . . . 12_554 ?
Ca3 P3 O7 Ca2 -132.76(15) 13_554 . . 12_554 ?
Ca3 P3 O7 Ca2 -175.21(7) 15_554 . . 12_554 ?
Ca2 P3 O7 Ca2 49.66(19) 10_664 . . 12_554 ?
O10 P3 O8 Ca1 -154.4(5) 1_554 . . 14_654 ?
O7 P3 O8 Ca1 -34.0(6) . . . 14_654 ?
O9 P3 O8 Ca1 86.0(6) . . . 14_654 ?
Ca3 P3 O8 Ca1 -91.6(5) 13_554 . . 14_654 ?
Ca2 P3 O8 Ca1 32.2(6) 12_554 . . 14_654 ?
Ca3 P3 O8 Ca1 -158.5(6) 15_554 . . 14_654 ?
Ca2 P3 O8 Ca1 96.6(6) 10_664 . . 14_654 ?
O10 P3 O8 Ca3 4.13(19) 1_554 . . 15_554 ?
O7 P3 O8 Ca3 124.44(16) . . . 15_554 ?
O9 P3 O8 Ca3 -115.55(15) . . . 15_554 ?
Ca3 P3 O8 Ca3 66.84(13) 13_554 . . 15_554 ?
Ca2 P3 O8 Ca3 -169.30(6) 12_554 . . 15_554 ?
Ca2 P3 O8 Ca3 -104.95(13) 10_664 . . 15_554 ?
O10 P3 O8 Ca2 109.09(16) 1_554 . . 10_664 ?
O7 P3 O8 Ca2 -130.60(15) . . . 10_664 ?
O9 P3 O8 Ca2 -10.60(18) . . . 10_664 ?
Ca3 P3 O8 Ca2 171.80(6) 13_554 . . 10_664 ?
Ca2 P3 O8 Ca2 -64.34(15) 12_554 . . 10_664 ?
Ca3 P3 O8 Ca2 104.95(13) 15_554 . . 10_664 ?
O8 P3 O9 Mg 124.9(2) . . . 1_665 ?
O10 P3 O9 Mg 6.4(2) 1_554 . . 1_665 ?
O7 P3 O9 Mg -111.8(2) . . . 1_665 ?
Ca3 P3 O9 Mg -57.9(3) 13_554 . . 1_665 ?
Ca2 P3 O9 Mg -113.7(2) 12_554 . . 1_665 ?
Ca3 P3 O9 Mg 62.5(2) 15_554 . . 1_665 ?
Ca2 P3 O9 Mg 113.2(2) 10_664 . . 1_665 ?
O8 P3 O9 Ca2 -121.40(16) . . . 12_554 ?
O10 P3 O9 Ca2 120.04(15) 1_554 . . 12_554 ?
O7 P3 O9 Ca2 1.9(2) . . . 12_554 ?
Ca3 P3 O9 Ca2 55.7(2) 13_554 . . 12_554 ?
Ca3 P3 O9 Ca2 176.16(6) 15_554 . . 12_554 ?
Ca2 P3 O9 Ca2 -133.14(19) 10_664 . . 12_554 ?
O8 P3 O9 Ca2 11.7(2) . . . 10_664 ?
O10 P3 O9 Ca2 -106.82(16) 1_554 . . 10_664 ?
O7 P3 O9 Ca2 135.04(15) . . . 10_664 ?
Ca3 P3 O9 Ca2 -171.13(7) 13_554 . . 10_664 ?
Ca2 P3 O9 Ca2 133.14(19) 12_554 . . 10_664 ?
Ca3 P3 O9 Ca2 -50.71(17) 15_554 . . 10_664 ?
O2 P1A P1B O2 120.000(1) 3_455 . . 2_665 ?
O2 P1A P1B O2 -120.000(1) 1_545 . . 2_665 ?
O1B P1A P1B O2 0(100) . . . 2_665 ?
Ca3 P1A P1B O2 29.73(16) . . . 2_665 ?
Ca3 P1A P1B O2 -90.27(16) 3 . . 2_665 ?
Ca3 P1A P1B O2 149.73(16) 2 . . 2_665 ?
Ca1 P1A P1B O2 -151.81(15) 10_554 . . 2_665 ?
Ca1 P1A P1B O2 -31.81(15) 11_454 . . 2_665 ?
Ca1 P1A P1B O2 88.19(15) 12_444 . . 2_665 ?
O2 P1A P1B O2 -120.000(1) 2_665 . . 3_455 ?
O2 P1A P1B O2 120.000(1) 1_545 . . 3_455 ?
O1B P1A P1B O2 0(97) . . . 3_455 ?
Ca3 P1A P1B O2 -90.27(16) . . . 3_455 ?
Ca3 P1A P1B O2 149.73(16) 3 . . 3_455 ?
Ca3 P1A P1B O2 29.73(16) 2 . . 3_455 ?
Ca1 P1A P1B O2 88.19(15) 10_554 . . 3_455 ?
Ca1 P1A P1B O2 -151.81(15) 11_454 . . 3_455 ?
Ca1 P1A P1B O2 -31.81(15) 12_444 . . 3_455 ?
O2 P1A P1B O2 120.000(1) 2_665 . . 1_545 ?
O2 P1A P1B O2 -120.000(1) 3_455 . . 1_545 ?
O1B P1A P1B O2 0(100) . . . 1_545 ?
Ca3 P1A P1B O2 149.73(16) . . . 1_545 ?
Ca3 P1A P1B O2 29.73(16) 3 . . 1_545 ?
Ca3 P1A P1B O2 -90.27(16) 2 . . 1_545 ?
Ca1 P1A P1B O2 -31.81(16) 10_554 . . 1_545 ?
Ca1 P1A P1B O2 88.19(16) 11_454 . . 1_545 ?
Ca1 P1A P1B O2 -151.81(16) 12_444 . . 1_545 ?
O2 P1A P1B O1A 0(5) 2_665 . . . ?
O2 P1A P1B O1A 0(100) 3_455 . . . ?
O2 P1A P1B O1A 0(100) 1_545 . . . ?
O1B P1A P1B O1A 0(100) . . . . ?
Ca3 P1A P1B O1A 0(60) . . . . ?
Ca3 P1A P1B O1A 0(100) 3 . . . ?
Ca3 P1A P1B O1A 0(100) 2 . . . ?
Ca1 P1A P1B O1A 0(100) 10_554 . . . ?
Ca1 P1A P1B O1A 0(54) 11_454 . . . ?
Ca1 P1A P1B O1A 0(100) 12_444 . . . ?
O2 P1A P1B Ca2 -144.69(16) 2_665 . . 1_445 ?
O2 P1A P1B Ca2 -24.69(16) 3_455 . . 1_445 ?
O2 P1A P1B Ca2 95.31(16) 1_545 . . 1_445 ?
O1B P1A P1B Ca2 0(55) . . . 1_445 ?
Ca3 P1A P1B Ca2 -114.96(2) . . . 1_445 ?
Ca3 P1A P1B Ca2 125.04(2) 3 . . 1_445 ?
Ca3 P1A P1B Ca2 5.04(2) 2 . . 1_445 ?
Ca1 P1A P1B Ca2 63.504(16) 10_554 . . 1_445 ?
Ca1 P1A P1B Ca2 -176.494(16) 11_454 . . 1_445 ?
Ca1 P1A P1B Ca2 -56.495(16) 12_444 . . 1_445 ?
O2 P1A P1B Ca2 -24.69(16) 2_665 . . 3_565 ?
O2 P1A P1B Ca2 95.31(16) 3_455 . . 3_565 ?
O2 P1A P1B Ca2 -144.69(16) 1_545 . . 3_565 ?
O1B P1A P1B Ca2 0(100) . . . 3_565 ?
Ca3 P1A P1B Ca2 5.04(2) . . . 3_565 ?
Ca3 P1A P1B Ca2 -114.96(2) 3 . . 3_565 ?
Ca3 P1A P1B Ca2 125.04(2) 2 . . 3_565 ?
Ca1 P1A P1B Ca2 -176.496(16) 10_554 . . 3_565 ?
Ca1 P1A P1B Ca2 -56.494(16) 11_454 . . 3_565 ?
Ca1 P1A P1B Ca2 63.505(16) 12_444 . . 3_565 ?
O2 P1A P1B Ca2 95.31(16) 2_665 . . 2_655 ?
O2 P1A P1B Ca2 -144.69(16) 3_455 . . 2_655 ?
O2 P1A P1B Ca2 -24.69(16) 1_545 . . 2_655 ?
O1B P1A P1B Ca2 0(100) . . . 2_655 ?
Ca3 P1A P1B Ca2 125.04(2) . . . 2_655 ?
Ca3 P1A P1B Ca2 5.04(2) 3 . . 2_655 ?
Ca3 P1A P1B Ca2 -114.96(2) 2 . . 2_655 ?
Ca1 P1A P1B Ca2 -56.496(16) 10_554 . . 2_655 ?
Ca1 P1A P1B Ca2 63.506(16) 11_454 . . 2_655 ?
Ca1 P1A P1B Ca2 -176.495(16) 12_444 . . 2_655 ?
O2 P1A O1A P1B 0(5) 2_665 . . . ?
O2 P1A O1A P1B 0(100) 3_455 . . . ?
O2 P1A O1A P1B 0(100) 1_545 . . . ?
Ca3 P1A O1A P1B 0(60) . . . . ?
Ca3 P1A O1A P1B 0(100) 3 . . . ?
Ca3 P1A O1A P1B 0(100) 2 . . . ?
Ca1 P1A O1A P1B 0(100) 10_554 . . . ?
Ca1 P1A O1A P1B 0(54) 11_454 . . . ?
Ca1 P1A O1A P1B 0(100) 12_444 . . . ?
O2 P1A O1A Ca3 29.73(16) 2_665 . . . ?
O2 P1A O1A Ca3 -90.27(16) 3_455 . . . ?
O2 P1A O1A Ca3 149.73(16) 1_545 . . . ?
Ca3 P1A O1A Ca3 120.000(1) 3 . . . ?
Ca3 P1A O1A Ca3 -120.000(0) 2 . . . ?
Ca1 P1A O1A Ca3 -178.46(2) 10_554 . . . ?
Ca1 P1A O1A Ca3 61.54(2) 11_454 . . . ?
Ca1 P1A O1A Ca3 -58.46(2) 12_444 . . . ?
O2 P1A O1A Ca3 149.73(16) 2_665 . . 2 ?
O2 P1A O1A Ca3 29.73(16) 3_455 . . 2 ?
O2 P1A O1A Ca3 -90.27(16) 1_545 . . 2 ?
Ca3 P1A O1A Ca3 120.000(0) . . . 2 ?
Ca3 P1A O1A Ca3 -120.000(1) 3 . . 2 ?
Ca1 P1A O1A Ca3 -58.46(2) 10_554 . . 2 ?
Ca1 P1A O1A Ca3 -178.46(2) 11_454 . . 2 ?
Ca1 P1A O1A Ca3 61.54(2) 12_444 . . 2 ?
O2 P1A O1A Ca3 -90.27(16) 2_665 . . 3 ?
O2 P1A O1A Ca3 149.73(16) 3_455 . . 3 ?
O2 P1A O1A Ca3 29.73(16) 1_545 . . 3 ?
Ca3 P1A O1A Ca3 -120.000(1) . . . 3 ?
Ca3 P1A O1A Ca3 120.000(1) 2 . . 3 ?
Ca1 P1A O1A Ca3 61.54(2) 10_554 . . 3 ?
Ca1 P1A O1A Ca3 -58.46(2) 11_454 . . 3 ?
Ca1 P1A O1A Ca3 -178.46(2) 12_444 . . 3 ?
O2 P1B O1B P1A 0(5) 2_665 . . . ?
O2 P1B O1B P1A 0(100) 3_455 . . . ?
O2 P1B O1B P1A 0(100) 1_545 . . . ?
Fe1 P1B O1B P1A 0(100) . . . . ?
Ca2 P1B O1B P1A 0(100) 1_445 . . . ?
Ca2 P1B O1B P1A 0(46) 3_565 . . . ?
Ca2 P1B O1B P1A 0(100) 2_655 . . . ?
Fe2 O1B Fe1 P1B 0(100) . . . . ?
Fe2 O1B Fe1 Ca3 0(59) . . . 12_444 ?
Fe2 O1B Fe1 Ca3 0(100) . . . 10_554 ?
Fe2 O1B Fe1 Ca3 0(100) . . . 11_454 ?
Ca3 Fe1 Fe2 O1B 0(100) 12_444 . . . ?
Ca3 Fe1 Fe2 O1B 0(100) 10_554 . . . ?
Ca3 Fe1 Fe2 O1B 0(100) 11_454 . . . ?
Ca3 Fe1 Fe2 Ca3 120.001(0) 10_554 . . 12_444 ?
Ca3 Fe1 Fe2 Ca3 -119.999(2) 11_454 . . 12_444 ?
Ca3 Fe1 Fe2 Ca3 -120.001(0) 12_444 . . 10_554 ?
Ca3 Fe1 Fe2 Ca3 119.999(1) 11_454 . . 10_554 ?
Ca3 Fe1 Fe2 Ca3 119.999(0) 12_444 . . 11_454 ?
Ca3 Fe1 Fe2 Ca3 -119.999(1) 10_554 . . 11_454 ?
Fe1 O1B Fe2 Ca3 0(100) . . . 12_444 ?
Fe1 O1B Fe2 Ca3 0(100) . . . 10_554 ?
Fe1 O1B Fe2 Ca3 0(100) . . . 11_454 ?
